data_4127563
loop_
_publ_author_name
'Alharis, Raed A.'
'McMullin, Claire L.'
'Davies, David L.'
'Singh, Kuldip'
'Macgregor, Stuart A.'

_publ_section_title
;
 The Importance of Kinetic and Thermodynamic Control when Assessing
 Mechanisms of Carboxylate-Assisted C-H Activation.
;
_journal_issue 22
_journal_name_full 'Journal of the American Chemical Society'
_journal_page_first 8896
_journal_page_last 8906
_journal_paper_doi 10.1021/jacs.9b02073
_journal_volume 141
_journal_year 2019
_chemical_formula_moiety 'C20 H24 Cl N2 O Rh'
_chemical_formula_sum 'C20 H24 Cl N2 O Rh'
_chemical_formula_weight 446.77
_space_group_IT_number 2
_space_group_name_Hall '-P 1'
_space_group_name_H-M_alt 'P -1'
_symmetry_cell_setting triclinic
_symmetry_space_group_name_Hall '-P 1'
_symmetry_space_group_name_H-M 'P -1'
_atom_sites_solution_hydrogens geom
_atom_sites_solution_primary direct
_atom_sites_solution_secondary difmap
_audit_creation_method SHELXL-97
_cell_angle_alpha 75.165(4)
_cell_angle_beta 89.518(4)
_cell_angle_gamma 79.832(4)
_cell_formula_units_Z 4
_cell_length_a 7.6118(17)
_cell_length_b 15.544(3)
_cell_length_c 16.253(4)
_cell_measurement_reflns_used 1002
_cell_measurement_temperature 150(2)
_cell_measurement_theta_max 25.286
_cell_measurement_theta_min 2.595
_cell_volume 1828.4(7)
_computing_cell_refinement 'Bruker SMART'
_computing_data_collection 'Bruker SMART'
_computing_data_reduction 'Bruker SHELXTL'
_computing_molecular_graphics 'Bruker SHELXTL'
_computing_publication_material 'Bruker SHELXTL'
_computing_structure_refinement 'SHELXL-97 (Sheldrick, 1997)'
_computing_structure_solution 'SHELXS-97 (Sheldrick, 1990)'
_diffrn_ambient_temperature 150(2)
_diffrn_measured_fraction_theta_full 0.984
_diffrn_measured_fraction_theta_max 0.984
_diffrn_measurement_device_type 'Bruker Apex 2000 CCD area detector'
_diffrn_measurement_method 'phi and omega scans'
_diffrn_radiation_monochromator graphite
_diffrn_radiation_source 'fine-focus sealed tube'
_diffrn_radiation_type MoK\a
_diffrn_radiation_wavelength 0.71073
_diffrn_reflns_av_R_equivalents 0.0475
_diffrn_reflns_av_sigmaI/netI 0.0741
_diffrn_reflns_limit_h_max 9
_diffrn_reflns_limit_h_min -9
_diffrn_reflns_limit_k_max 19
_diffrn_reflns_limit_k_min -19
_diffrn_reflns_limit_l_max 20
_diffrn_reflns_limit_l_min -20
_diffrn_reflns_number 15581
_diffrn_reflns_theta_full 27.00
_diffrn_reflns_theta_max 27.00
_diffrn_reflns_theta_min 1.30
_exptl_absorpt_coefficient_mu 1.091
_exptl_absorpt_correction_T_max 0.831
_exptl_absorpt_correction_T_min 0.695
_exptl_absorpt_correction_type empirical
_exptl_absorpt_process_details
;
absorption correction based on 7635 reflections(SADABS);Rint 0.0745 before
correction and 0.0351 after.
;
_exptl_crystal_colour yellow
_exptl_crystal_density_diffrn 1.623
_exptl_crystal_density_method 'not measured'
_exptl_crystal_description plate
_exptl_crystal_F_000 912
_exptl_crystal_size_max 0.30
_exptl_crystal_size_mid 0.21
_exptl_crystal_size_min 0.03
_refine_diff_density_max 0.810
_refine_diff_density_min -0.643
_refine_diff_density_rms 0.120
_refine_ls_extinction_method none
_refine_ls_goodness_of_fit_ref 0.939
_refine_ls_hydrogen_treatment constr
_refine_ls_matrix_type full
_refine_ls_number_parameters 463
_refine_ls_number_reflns 7864
_refine_ls_number_restraints 0
_refine_ls_restrained_S_all 0.939
_refine_ls_R_factor_all 0.0537
_refine_ls_R_factor_gt 0.0387
_refine_ls_shift/su_max 0.001
_refine_ls_shift/su_mean 0.000
_refine_ls_structure_factor_coef Fsqd
_refine_ls_weighting_details 'calc w=1/[\s^2^(Fo^2^)+(0.0235P)^2^+0.0000P] where P=(Fo^2^+2Fc^2^)/3'
_refine_ls_weighting_scheme calc
_refine_ls_wR_factor_gt 0.0732
_refine_ls_wR_factor_ref 0.0784
_reflns_number_gt 6148
_reflns_number_total 7864
_reflns_threshold_expression >2sigma(I)
_cod_data_source_file ja9b02073_si_003.cif
_cod_data_source_block 1b-OMe_13091
_cod_depositor_comments
;
The following automatic conversions were performed:

'_symmetry_cell_setting' value 'Triclinic' changed to 'triclinic'
according to
/home/data/users/saulius/crontab/automatic-downloads/current/ACS/lib/dictionaries/cif_core.dic
dictionary named 'cif_core.dic' version 2.4.2 from 2011-04-26.

Automatic conversion script
Id: cif_fix_values 4973 2017-02-22 13:04:09Z antanas 
;
_cod_original_cell_volume 1828.3(7)
_cod_original_sg_symbol_H-M P-1
_cod_database_code 4127563

loop_
_symmetry_equiv_pos_as_xyz
'x, y, z'
'-x, -y, -z'

loop_
_atom_site_label
_atom_site_type_symbol
_atom_site_fract_x
_atom_site_fract_y
_atom_site_fract_z
_atom_site_U_iso_or_equiv
_atom_site_adp_type
_atom_site_occupancy
_atom_site_symmetry_multiplicity
_atom_site_calc_flag
_atom_site_refinement_flags
Rh1 Rh 0.21276(3) 0.278833(18) 1.008773(16) 0.01536(7) Uani 1 1 d .
Cl1 Cl -0.06281(11) 0.27847(6) 1.08128(5) 0.02135(19) Uani 1 1 d .
O1 O -0.0069(4) 0.03625(16) 0.85440(16) 0.0305(6) Uani 1 1 d .
N1 N 0.1018(4) 0.40007(18) 0.92138(17) 0.0172(6) Uani 1 1 d .
N2 N 0.0153(4) 0.38997(18) 0.85306(17) 0.0174(6) Uani 1 1 d .
C1 C 0.0923(4) 0.4885(2) 0.9094(2) 0.0203(8) Uani 1 1 d .
H1 H 0.1427 0.5157 0.9475 0.024 Uiso 1 1 calc R
C2 C -0.0013(5) 0.5358(2) 0.8338(2) 0.0253(8) Uani 1 1 d .
H2 H -0.0272 0.5996 0.8107 0.030 Uiso 1 1 calc R
C3 C -0.0484(5) 0.4707(2) 0.7995(2) 0.0235(8) Uani 1 1 d .
H3 H -0.1141 0.4809 0.7474 0.028 Uiso 1 1 calc R
C4 C 0.0101(4) 0.2993(2) 0.8512(2) 0.0170(7) Uani 1 1 d .
C5 C -0.0776(4) 0.2802(2) 0.7861(2) 0.0180(7) Uani 1 1 d .
H5 H -0.1352 0.3276 0.7402 0.022 Uiso 1 1 calc R
C6 C -0.0804(5) 0.1909(2) 0.7886(2) 0.0217(8) Uani 1 1 d .
H6 H -0.1416 0.1763 0.7448 0.026 Uiso 1 1 calc R
C7 C 0.0064(5) 0.1234(2) 0.8554(2) 0.0207(8) Uani 1 1 d .
C8 C 0.0947(5) 0.1441(2) 0.9206(2) 0.0202(8) Uani 1 1 d .
H8 H 0.1532 0.0966 0.9663 0.024 Uiso 1 1 calc R
C9 C 0.0982(4) 0.2336(2) 0.9196(2) 0.0170(7) Uani 1 1 d .
C10 C 0.4401(4) 0.3144(2) 1.0746(2) 0.0205(8) Uani 1 1 d .
C11 C 0.4880(4) 0.2888(2) 0.9966(2) 0.0205(8) Uani 1 1 d .
C12 C 0.4706(4) 0.1965(2) 1.0082(2) 0.0193(8) Uani 1 1 d .
C13 C 0.3935(4) 0.1684(2) 1.0885(2) 0.0191(8) Uani 1 1 d .
C14 C 0.3832(4) 0.2408(2) 1.1305(2) 0.0197(8) Uani 1 1 d .
C15 C 0.4572(5) 0.4031(2) 1.0910(2) 0.0260(9) Uani 1 1 d .
H15D H 0.4015 0.4077 1.1447 0.039 Uiso 1 1 calc R
H15E H 0.3973 0.4526 1.0443 0.039 Uiso 1 1 calc R
H15F H 0.5838 0.4069 1.0949 0.039 Uiso 1 1 calc R
C16 C 0.5645(5) 0.3461(3) 0.9216(2) 0.0268(9) Uani 1 1 d .
H16D H 0.6889 0.3476 0.9352 0.040 Uiso 1 1 calc R
H16E H 0.4950 0.4077 0.9077 0.040 Uiso 1 1 calc R
H16F H 0.5597 0.3205 0.8726 0.040 Uiso 1 1 calc R
C17 C 0.5295(5) 0.1412(3) 0.9465(2) 0.0289(9) Uani 1 1 d .
H17D H 0.6601 0.1251 0.9494 0.043 Uiso 1 1 calc R
H17E H 0.4890 0.1765 0.8887 0.043 Uiso 1 1 calc R
H17F H 0.4780 0.0860 0.9610 0.043 Uiso 1 1 calc R
C18 C 0.3550(5) 0.0767(2) 1.1311(2) 0.0276(9) Uani 1 1 d .
H18D H 0.3460 0.0431 1.0883 0.041 Uiso 1 1 calc R
H18E H 0.2420 0.0830 1.1602 0.041 Uiso 1 1 calc R
H18F H 0.4517 0.0437 1.1728 0.041 Uiso 1 1 calc R
C19 C 0.3215(5) 0.2343(2) 1.2188(2) 0.0243(8) Uani 1 1 d .
H19D H 0.3223 0.2917 1.2331 0.036 Uiso 1 1 calc R
H19E H 0.4016 0.1856 1.2588 0.036 Uiso 1 1 calc R
H19F H 0.1999 0.2212 1.2224 0.036 Uiso 1 1 calc R
C20 C 0.1268(5) -0.0350(2) 0.9007(2) 0.0334(10) Uani 1 1 d .
H20D H 0.2446 -0.0246 0.8801 0.050 Uiso 1 1 calc R
H20E H 0.1058 -0.0927 0.8926 0.050 Uiso 1 1 calc R
H20F H 0.1223 -0.0368 0.9614 0.050 Uiso 1 1 calc R
Rh1A Rh 0.54432(3) 0.723102(18) 0.487908(16) 0.01576(8) Uani 1 1 d .
Cl1A Cl 0.27972(11) 0.71133(6) 0.41648(5) 0.0239(2) Uani 1 1 d .
O1A O 0.1110(3) 0.97851(17) 0.60133(16) 0.0304(6) Uani 1 1 d .
N1A N 0.5210(4) 0.60652(19) 0.58162(17) 0.0183(6) Uani 1 1 d .
N2A N 0.4282(4) 0.62091(19) 0.65018(17) 0.0192(6) Uani 1 1 d .
C1A C 0.5728(5) 0.5173(2) 0.5979(2) 0.0233(8) Uani 1 1 d .
H1A H 0.6412 0.4871 0.5611 0.028 Uiso 1 1 calc R
C2A C 0.5134(5) 0.4747(2) 0.6759(2) 0.0252(8) Uani 1 1 d .
H2A H 0.5326 0.4115 0.7020 0.030 Uiso 1 1 calc R
C3A C 0.4218(5) 0.5418(3) 0.7072(2) 0.0252(8) Uani 1 1 d .
H3A H 0.3636 0.5343 0.7598 0.030 Uiso 1 1 calc R
C4A C 0.3512(4) 0.7130(2) 0.6453(2) 0.0178(7) Uani 1 1 d .
C5A C 0.2486(4) 0.7373(2) 0.7085(2) 0.0201(8) Uani 1 1 d .
H5A H 0.2331 0.6930 0.7592 0.024 Uiso 1 1 calc R
C6A C 0.1680(5) 0.8269(2) 0.6978(2) 0.0235(8) Uani 1 1 d .
H6A H 0.0994 0.8453 0.7415 0.028 Uiso 1 1 calc R
C7A C 0.1897(5) 0.8888(2) 0.6224(2) 0.0213(8) Uani 1 1 d .
C8A C 0.2975(5) 0.8629(2) 0.5600(2) 0.0209(8) Uani 1 1 d .
H8A H 0.3120 0.9070 0.5091 0.025 Uiso 1 1 calc R
C9A C 0.3832(4) 0.7753(2) 0.5702(2) 0.0176(7) Uani 1 1 d .
C10A C 0.8005(4) 0.6862(2) 0.4249(2) 0.0188(8) Uani 1 1 d .
C11A C 0.8265(4) 0.7146(2) 0.5010(2) 0.0186(7) Uani 1 1 d .
C12A C 0.7410(4) 0.8071(2) 0.4874(2) 0.0193(8) Uani 1 1 d .
C13A C 0.6475(5) 0.8328(2) 0.4068(2) 0.0195(8) Uani 1 1 d .
C14A C 0.6916(4) 0.7582(2) 0.3678(2) 0.0194(8) Uani 1 1 d .
C15A C 0.8824(5) 0.5964(2) 0.4108(2) 0.0252(8) Uani 1 1 d .
H15A H 0.8347 0.5908 0.3570 0.038 Uiso 1 1 calc R
H15B H 0.8536 0.5478 0.4578 0.038 Uiso 1 1 calc R
H15C H 1.0123 0.5917 0.4085 0.038 Uiso 1 1 calc R
C16A C 0.9422(5) 0.6593(3) 0.5765(2) 0.0265(9) Uani 1 1 d .
H16A H 0.9256 0.5963 0.5885 0.040 Uiso 1 1 calc R
H16B H 0.9094 0.6830 0.6260 0.040 Uiso 1 1 calc R
H16C H 1.0676 0.6625 0.5644 0.040 Uiso 1 1 calc R
C17A C 0.7542(5) 0.8655(2) 0.5465(2) 0.0268(9) Uani 1 1 d .
H17A H 0.8546 0.8975 0.5312 0.040 Uiso 1 1 calc R
H17B H 0.7734 0.8277 0.6052 0.040 Uiso 1 1 calc R
H17C H 0.6432 0.9097 0.5420 0.040 Uiso 1 1 calc R
C18A C 0.5479(5) 0.9247(2) 0.3617(2) 0.0304(9) Uani 1 1 d .
H18A H 0.5134 0.9600 0.4032 0.046 Uiso 1 1 calc R
H18B H 0.4405 0.9184 0.3325 0.046 Uiso 1 1 calc R
H18C H 0.6246 0.9557 0.3198 0.046 Uiso 1 1 calc R
C19A C 0.6274(5) 0.7617(3) 0.2804(2) 0.0260(9) Uani 1 1 d .
H19A H 0.6656 0.7026 0.2688 0.039 Uiso 1 1 calc R
H19B H 0.6775 0.8077 0.2387 0.039 Uiso 1 1 calc R
H19C H 0.4967 0.7773 0.2764 0.039 Uiso 1 1 calc R
C20A C -0.0109(6) 1.0094(3) 0.6586(3) 0.0400(11) Uani 1 1 d .
H20A H -0.1063 0.9735 0.6684 0.060 Uiso 1 1 calc R
H20B H -0.0628 1.0732 0.6341 0.060 Uiso 1 1 calc R
H20C H 0.0522 1.0029 0.7128 0.060 Uiso 1 1 calc R

loop_
_atom_site_aniso_label
_atom_site_aniso_U_11
_atom_site_aniso_U_22
_atom_site_aniso_U_33
_atom_site_aniso_U_23
_atom_site_aniso_U_13
_atom_site_aniso_U_12
Rh1 0.01466(14) 0.01721(15) 0.01419(14) -0.00408(11) 0.00036(11) -0.00277(11)
Cl1 0.0176(4) 0.0259(5) 0.0214(4) -0.0074(4) 0.0040(3) -0.0044(4)
O1 0.0385(17) 0.0179(14) 0.0363(16) -0.0082(12) -0.0112(13) -0.0057(12)
N1 0.0163(15) 0.0190(15) 0.0157(15) -0.0047(12) 0.0008(12) -0.0017(12)
N2 0.0182(15) 0.0172(15) 0.0165(15) -0.0038(12) 0.0019(12) -0.0031(12)
C1 0.0192(19) 0.0199(19) 0.0241(19) -0.0085(16) 0.0052(15) -0.0054(15)
C2 0.026(2) 0.0182(19) 0.029(2) -0.0035(16) 0.0036(16) 0.0002(16)
C3 0.022(2) 0.023(2) 0.0207(19) -0.0002(16) -0.0002(15) -0.0002(16)
C4 0.0140(17) 0.0159(18) 0.0215(18) -0.0056(14) 0.0053(14) -0.0027(14)
C5 0.0176(18) 0.0216(19) 0.0109(17) 0.0010(14) 0.0013(14) -0.0009(15)
C6 0.0203(19) 0.030(2) 0.0191(19) -0.0120(16) 0.0004(15) -0.0071(16)
C7 0.0180(19) 0.0210(19) 0.026(2) -0.0096(16) 0.0033(15) -0.0043(15)
C8 0.0209(19) 0.0200(19) 0.0172(18) -0.0009(15) -0.0011(15) -0.0026(15)
C9 0.0130(17) 0.0236(19) 0.0162(17) -0.0075(15) 0.0040(14) -0.0048(15)
C10 0.0128(17) 0.031(2) 0.0176(18) -0.0054(16) -0.0026(14) -0.0050(16)
C11 0.0091(17) 0.031(2) 0.0201(19) -0.0045(16) -0.0007(14) -0.0038(15)
C12 0.0133(17) 0.026(2) 0.0175(18) -0.0069(15) -0.0036(14) 0.0017(15)
C13 0.0156(18) 0.0190(18) 0.0188(18) -0.0009(15) -0.0021(14) 0.0018(15)
C14 0.0135(17) 0.028(2) 0.0162(18) -0.0058(15) -0.0056(14) -0.0007(15)
C15 0.025(2) 0.030(2) 0.028(2) -0.0124(17) -0.0023(16) -0.0103(17)
C16 0.020(2) 0.037(2) 0.022(2) -0.0024(17) 0.0034(16) -0.0097(17)
C17 0.027(2) 0.033(2) 0.025(2) -0.0118(18) -0.0029(16) 0.0072(18)
C18 0.030(2) 0.023(2) 0.026(2) -0.0014(17) -0.0012(17) -0.0009(17)
C19 0.023(2) 0.032(2) 0.0171(19) -0.0045(16) 0.0014(15) -0.0064(17)
C20 0.041(3) 0.021(2) 0.038(2) -0.0079(18) -0.002(2) -0.0035(19)
Rh1A 0.01492(15) 0.01823(15) 0.01384(14) -0.00393(11) 0.00166(11) -0.00262(11)
Cl1A 0.0185(4) 0.0335(5) 0.0208(5) -0.0082(4) -0.0014(4) -0.0059(4)
O1A 0.0354(16) 0.0235(15) 0.0312(15) -0.0104(12) 0.0096(12) 0.0020(12)
N1A 0.0174(15) 0.0216(16) 0.0164(15) -0.0053(13) 0.0009(12) -0.0046(13)
N2A 0.0199(16) 0.0226(16) 0.0151(15) -0.0043(13) -0.0003(12) -0.0048(13)
C1A 0.022(2) 0.022(2) 0.026(2) -0.0077(16) -0.0035(16) 0.0005(16)
C2A 0.025(2) 0.0185(19) 0.029(2) 0.0007(16) -0.0025(17) -0.0066(16)
C3A 0.026(2) 0.031(2) 0.0188(19) -0.0018(16) 0.0032(16) -0.0114(17)
C4A 0.0168(18) 0.0223(19) 0.0172(18) -0.0095(15) -0.0002(14) -0.0047(15)
C5A 0.0175(18) 0.028(2) 0.0172(18) -0.0065(15) 0.0054(14) -0.0086(16)
C6A 0.0185(19) 0.036(2) 0.0199(19) -0.0133(17) 0.0036(15) -0.0051(17)
C7A 0.0166(18) 0.023(2) 0.026(2) -0.0101(16) 0.0010(15) -0.0032(16)
C8A 0.0217(19) 0.023(2) 0.0183(19) -0.0063(15) 0.0032(15) -0.0037(16)
C9A 0.0172(18) 0.0221(19) 0.0153(17) -0.0071(15) 0.0007(14) -0.0054(15)
C10A 0.0127(17) 0.025(2) 0.0195(18) -0.0067(15) 0.0036(14) -0.0032(15)
C11A 0.0130(17) 0.026(2) 0.0168(18) -0.0047(15) 0.0025(14) -0.0052(15)
C12A 0.0157(18) 0.026(2) 0.0192(18) -0.0071(15) 0.0040(14) -0.0103(15)
C13A 0.0181(18) 0.0206(19) 0.0194(18) -0.0030(15) 0.0048(14) -0.0056(15)
C14A 0.0156(18) 0.028(2) 0.0181(18) -0.0072(15) 0.0064(14) -0.0102(15)
C15A 0.023(2) 0.028(2) 0.026(2) -0.0107(17) 0.0052(16) -0.0021(17)
C16A 0.022(2) 0.035(2) 0.022(2) -0.0049(17) -0.0015(16) -0.0059(17)
C17A 0.037(2) 0.026(2) 0.021(2) -0.0081(16) 0.0018(17) -0.0137(18)
C18A 0.032(2) 0.025(2) 0.030(2) 0.0004(17) 0.0023(18) -0.0062(18)
C19A 0.024(2) 0.037(2) 0.0163(19) -0.0060(17) 0.0000(15) -0.0040(17)
C20A 0.046(3) 0.033(2) 0.043(3) -0.022(2) 0.011(2) 0.005(2)

loop_
_atom_type_symbol
_atom_type_description
_atom_type_scat_dispersion_real
_atom_type_scat_dispersion_imag
_atom_type_scat_source
C C 0.0033 0.0016 'International Tables Vol C Tables 4.2.6.8 and 6.1.1.4'
H H 0.0000 0.0000 'International Tables Vol C Tables 4.2.6.8 and 6.1.1.4'
N N 0.0061 0.0033 'International Tables Vol C Tables 4.2.6.8 and 6.1.1.4'
O O 0.0106 0.0060 'International Tables Vol C Tables 4.2.6.8 and 6.1.1.4'
Cl Cl 0.1484 0.1585 'International Tables Vol C Tables 4.2.6.8 and 6.1.1.4'
Rh Rh -1.1178 0.9187 'International Tables Vol C Tables 4.2.6.8 and 6.1.1.4'

loop_
_geom_angle_atom_site_label_1
_geom_angle_atom_site_label_2
_geom_angle_atom_site_label_3
_geom_angle
C9 Rh1 N1 78.27(12)
C9 Rh1 C11 117.24(13)
N1 Rh1 C11 99.01(12)
C9 Rh1 C13 108.83(13)
N1 Rh1 C13 164.06(12)
C11 Rh1 C13 65.07(13)
C9 Rh1 C12 95.17(13)
N1 Rh1 C12 128.21(12)
C11 Rh1 C12 39.02(13)
C13 Rh1 C12 38.75(13)
C9 Rh1 C10 155.50(13)
N1 Rh1 C10 104.20(12)
C11 Rh1 C10 38.36(12)
C13 Rh1 C10 63.31(13)
C12 Rh1 C10 63.80(13)
C9 Rh1 C14 146.34(13)
N1 Rh1 C14 135.26(12)
C11 Rh1 C14 62.97(13)
C13 Rh1 C14 38.32(12)
C12 Rh1 C14 63.44(12)
C10 Rh1 C14 36.02(12)
C9 Rh1 Cl1 87.72(9)
N1 Rh1 Cl1 90.26(8)
C11 Rh1 Cl1 154.60(10)
C13 Rh1 Cl1 104.05(10)
C12 Rh1 Cl1 141.25(10)
C10 Rh1 Cl1 116.43(9)
C14 Rh1 Cl1 93.93(9)
C7 O1 C20 117.5(3)
C1 N1 N2 105.9(3)
C1 N1 Rh1 139.4(2)
N2 N1 Rh1 114.6(2)
C3 N2 N1 110.8(3)
C3 N2 C4 133.1(3)
N1 N2 C4 116.1(3)
N1 C1 C2 110.7(3)
N1 C1 H1 124.7
C2 C1 H1 124.7
C3 C2 C1 105.1(3)
C3 C2 H2 127.4
C1 C2 H2 127.4
N2 C3 C2 107.4(3)
N2 C3 H3 126.3
C2 C3 H3 126.3
C5 C4 C9 123.6(3)
C5 C4 N2 121.7(3)
C9 C4 N2 114.8(3)
C4 C5 C6 119.0(3)
C4 C5 H5 120.5
C6 C5 H5 120.5
C7 C6 C5 119.3(3)
C7 C6 H6 120.3
C5 C6 H6 120.3
C6 C7 O1 115.7(3)
C6 C7 C8 120.9(3)
O1 C7 C8 123.3(3)
C9 C8 C7 120.7(3)
C9 C8 H8 119.6
C7 C8 H8 119.6
C4 C9 C8 116.5(3)
C4 C9 Rh1 116.2(2)
C8 C9 Rh1 127.2(3)
C14 C10 C11 107.6(3)
C14 C10 C15 127.7(3)
C11 C10 C15 124.7(3)
C14 C10 Rh1 72.01(19)
C11 C10 Rh1 65.93(18)
C15 C10 Rh1 128.9(2)
C12 C11 C10 108.3(3)
C12 C11 C16 126.2(3)
C10 C11 C16 125.1(3)
C12 C11 Rh1 71.07(19)
C10 C11 Rh1 75.71(19)
C16 C11 Rh1 125.0(2)
C13 C12 C11 107.4(3)
C13 C12 C17 127.9(3)
C11 C12 C17 124.7(3)
C13 C12 Rh1 70.32(19)
C11 C12 Rh1 69.92(19)
C17 C12 Rh1 126.3(2)
C12 C13 C14 107.9(3)
C12 C13 C18 127.9(3)
C14 C13 C18 123.5(3)
C12 C13 Rh1 70.93(19)
C14 C13 Rh1 75.49(19)
C18 C13 Rh1 126.7(2)
C10 C14 C13 108.5(3)
C10 C14 C19 127.6(3)
C13 C14 C19 123.8(3)
C10 C14 Rh1 71.97(19)
C13 C14 Rh1 66.20(17)
C19 C14 Rh1 127.5(2)
C10 C15 H15D 109.5
C10 C15 H15E 109.5
H15D C15 H15E 109.5
C10 C15 H15F 109.5
H15D C15 H15F 109.5
H15E C15 H15F 109.5
C11 C16 H16D 109.5
C11 C16 H16E 109.5
H16D C16 H16E 109.5
C11 C16 H16F 109.5
H16D C16 H16F 109.5
H16E C16 H16F 109.5
C12 C17 H17D 109.5
C12 C17 H17E 109.5
H17D C17 H17E 109.5
C12 C17 H17F 109.5
H17D C17 H17F 109.5
H17E C17 H17F 109.5
C13 C18 H18D 109.5
C13 C18 H18E 109.5
H18D C18 H18E 109.5
C13 C18 H18F 109.5
H18D C18 H18F 109.5
H18E C18 H18F 109.5
C14 C19 H19D 109.5
C14 C19 H19E 109.5
H19D C19 H19E 109.5
C14 C19 H19F 109.5
H19D C19 H19F 109.5
H19E C19 H19F 109.5
O1 C20 H20D 109.5
O1 C20 H20E 109.5
H20D C20 H20E 109.5
O1 C20 H20F 109.5
H20D C20 H20F 109.5
H20E C20 H20F 109.5
C9A Rh1A N1A 78.67(12)
C9A Rh1A C13A 106.96(13)
N1A Rh1A C13A 163.04(12)
C9A Rh1A C11A 118.88(13)
N1A Rh1A C11A 98.07(12)
C13A Rh1A C11A 65.10(13)
C9A Rh1A C12A 95.15(13)
N1A Rh1A C12A 125.99(12)
C13A Rh1A C12A 38.83(12)
C11A Rh1A C12A 38.97(12)
C9A Rh1A C14A 144.26(13)
N1A Rh1A C14A 136.97(12)
C13A Rh1A C14A 38.58(12)
C11A Rh1A C14A 63.10(12)
C12A Rh1A C14A 63.74(12)
C9A Rh1A C10A 156.85(13)
N1A Rh1A C10A 104.80(12)
C13A Rh1A C10A 63.71(13)
C11A Rh1A C10A 38.30(12)
C12A Rh1A C10A 63.97(13)
C14A Rh1A C10A 36.34(12)
C9A Rh1A Cl1A 87.58(9)
N1A Rh1A Cl1A 89.83(8)
C13A Rh1A Cl1A 106.19(10)
C11A Rh1A Cl1A 153.35(9)
C12A Rh1A Cl1A 143.96(10)
C14A Rh1A Cl1A 93.96(9)
C10A Rh1A Cl1A 115.07(9)
C7A O1A C20A 118.0(3)
C1A N1A N2A 105.5(3)
C1A N1A Rh1A 139.5(2)
N2A N1A Rh1A 115.0(2)
C3A N2A N1A 110.5(3)
C3A N2A C4A 133.7(3)
N1A N2A C4A 115.7(3)
N1A C1A C2A 110.6(3)
N1A C1A H1A 124.7
C2A C1A H1A 124.7
C3A C2A C1A 105.7(3)
C3A C2A H2A 127.1
C1A C2A H2A 127.1
N2A C3A C2A 107.6(3)
N2A C3A H3A 126.2
C2A C3A H3A 126.2
C5A C4A C9A 123.0(3)
C5A C4A N2A 122.1(3)
C9A C4A N2A 114.8(3)
C4A C5A C6A 119.5(3)
C4A C5A H5A 120.2
C6A C5A H5A 120.2
C7A C6A C5A 118.5(3)
C7A C6A H6A 120.7
C5A C6A H6A 120.7
O1A C7A C6A 125.0(3)
O1A C7A C8A 114.2(3)
C6A C7A C8A 120.8(3)
C9A C8A C7A 121.7(3)
C9A C8A H8A 119.1
C7A C8A H8A 119.1
C8A C9A C4A 116.2(3)
C8A C9A Rh1A 128.2(3)
C4A C9A Rh1A 115.5(2)
C14A C10A C11A 107.5(3)
C14A C10A C15A 127.5(3)
C11A C10A C15A 125.0(3)
C14A C10A Rh1A 71.40(19)
C11A C10A Rh1A 66.74(18)
C15A C10A Rh1A 128.5(2)
C12A C11A C10A 108.5(3)
C12A C11A C16A 126.3(3)
C10A C11A C16A 124.8(3)
C12A C11A Rh1A 71.03(19)
C10A C11A Rh1A 74.97(19)
C16A C11A Rh1A 125.5(2)
C13A C12A C11A 107.3(3)
C13A C12A C17A 127.1(3)
C11A C12A C17A 125.6(3)
C13A C12A Rh1A 70.04(19)
C11A C12A Rh1A 70.00(19)
C17A C12A Rh1A 126.7(2)
C12A C13A C14A 107.5(3)
C12A C13A C18A 127.5(3)
C14A C13A C18A 124.2(3)
C12A C13A Rh1A 71.13(19)
C14A C13A Rh1A 74.4(2)
C18A C13A Rh1A 128.2(3)
C10A C14A C13A 108.9(3)
C10A C14A C19A 127.7(3)
C13A C14A C19A 123.4(3)
C10A C14A Rh1A 72.26(19)
C13A C14A Rh1A 67.00(18)
C19A C14A Rh1A 126.6(2)
C10A C15A H15A 109.5
C10A C15A H15B 109.5
H15A C15A H15B 109.5
C10A C15A H15C 109.5
H15A C15A H15C 109.5
H15B C15A H15C 109.5
C11A C16A H16A 109.5
C11A C16A H16B 109.5
H16A C16A H16B 109.5
C11A C16A H16C 109.5
H16A C16A H16C 109.5
H16B C16A H16C 109.5
C12A C17A H17A 109.5
C12A C17A H17B 109.5
H17A C17A H17B 109.5
C12A C17A H17C 109.5
H17A C17A H17C 109.5
H17B C17A H17C 109.5
C13A C18A H18A 109.5
C13A C18A H18B 109.5
H18A C18A H18B 109.5
C13A C18A H18C 109.5
H18A C18A H18C 109.5
H18B C18A H18C 109.5
C14A C19A H19A 109.5
C14A C19A H19B 109.5
H19A C19A H19B 109.5
C14A C19A H19C 109.5
H19A C19A H19C 109.5
H19B C19A H19C 109.5
O1A C20A H20A 109.5
O1A C20A H20B 109.5
H20A C20A H20B 109.5
O1A C20A H20C 109.5
H20A C20A H20C 109.5
H20B C20A H20C 109.5

loop_
_geom_bond_atom_site_label_1
_geom_bond_atom_site_label_2
_geom_bond_distance
Rh1 C9 2.028(3)
Rh1 N1 2.090(3)
Rh1 C11 2.132(3)
Rh1 C13 2.139(3)
Rh1 C12 2.147(3)
Rh1 C10 2.263(3)
Rh1 C14 2.263(3)
Rh1 Cl1 2.3974(10)
O1 C7 1.380(4)
O1 C20 1.421(4)
N1 C1 1.327(4)
N1 N2 1.353(4)
N2 C3 1.342(4)
N2 C4 1.425(4)
C1 C2 1.389(5)
C1 H1 0.9500
C2 C3 1.373(5)
C2 H2 0.9500
C3 H3 0.9500
C4 C5 1.377(4)
C4 C9 1.385(4)
C5 C6 1.381(5)
C5 H5 0.9500
C6 C7 1.378(5)
C6 H6 0.9500
C7 C8 1.394(4)
C8 C9 1.392(5)
C8 H8 0.9500
C10 C14 1.399(5)
C10 C11 1.449(5)
C10 C15 1.496(5)
C11 C12 1.429(5)
C11 C16 1.495(5)
C12 C13 1.422(5)
C12 C17 1.497(4)
C13 C14 1.450(5)
C13 C18 1.496(5)
C14 C19 1.489(4)
C15 H15D 0.9800
C15 H15E 0.9800
C15 H15F 0.9800
C16 H16D 0.9800
C16 H16E 0.9800
C16 H16F 0.9800
C17 H17D 0.9800
C17 H17E 0.9800
C17 H17F 0.9800
C18 H18D 0.9800
C18 H18E 0.9800
C18 H18F 0.9800
C19 H19D 0.9800
C19 H19E 0.9800
C19 H19F 0.9800
C20 H20D 0.9800
C20 H20E 0.9800
C20 H20F 0.9800
Rh1A C9A 2.032(3)
Rh1A N1A 2.081(3)
Rh1A C13A 2.137(3)
Rh1A C11A 2.138(3)
Rh1A C12A 2.152(3)
Rh1A C14A 2.237(3)
Rh1A C10A 2.248(3)
Rh1A Cl1A 2.3908(10)
O1A C7A 1.373(4)
O1A C20A 1.419(4)
N1A C1A 1.330(4)
N1A N2A 1.360(4)
N2A C3A 1.345(4)
N2A C4A 1.430(4)
C1A C2A 1.384(5)
C1A H1A 0.9500
C2A C3A 1.358(5)
C2A H2A 0.9500
C3A H3A 0.9500
C4A C5A 1.375(4)
C4A C9A 1.400(5)
C5A C6A 1.387(5)
C5A H5A 0.9500
C6A C7A 1.380(5)
C6A H6A 0.9500
C7A C8A 1.394(4)
C8A C9A 1.371(5)
C8A H8A 0.9500
C10A C14A 1.399(5)
C10A C11A 1.442(4)
C10A C15A 1.498(5)
C11A C12A 1.431(5)
C11A C16A 1.493(4)
C12A C13A 1.426(4)
C12A C17A 1.496(4)
C13A C14A 1.448(5)
C13A C18A 1.497(5)
C14A C19A 1.489(4)
C15A H15A 0.9800
C15A H15B 0.9800
C15A H15C 0.9800
C16A H16A 0.9800
C16A H16B 0.9800
C16A H16C 0.9800
C17A H17A 0.9800
C17A H17B 0.9800
C17A H17C 0.9800
C18A H18A 0.9800
C18A H18B 0.9800
C18A H18C 0.9800
C19A H19A 0.9800
C19A H19B 0.9800
C19A H19C 0.9800
C20A H20A 0.9800
C20A H20B 0.9800
C20A H20C 0.9800

loop_
_geom_torsion_atom_site_label_1
_geom_torsion_atom_site_label_2
_geom_torsion_atom_site_label_3
_geom_torsion_atom_site_label_4
_geom_torsion
C9 Rh1 N1 C1 -177.8(4)
C11 Rh1 N1 C1 -61.7(4)
C13 Rh1 N1 C1 -59.5(6)
C12 Rh1 N1 C1 -90.5(4)
C10 Rh1 N1 C1 -22.8(4)
C14 Rh1 N1 C1 -1.3(4)
Cl1 Rh1 N1 C1 94.6(4)
C9 Rh1 N1 N2 -0.3(2)
C11 Rh1 N1 N2 115.8(2)
C13 Rh1 N1 N2 117.9(4)
C12 Rh1 N1 N2 87.0(2)
C10 Rh1 N1 N2 154.6(2)
C14 Rh1 N1 N2 176.2(2)
Cl1 Rh1 N1 N2 -87.9(2)
C1 N1 N2 C3 -0.4(4)
Rh1 N1 N2 C3 -178.7(2)
C1 N1 N2 C4 179.2(3)
Rh1 N1 N2 C4 0.9(3)
N2 N1 C1 C2 0.4(4)
Rh1 N1 C1 C2 178.0(3)
N1 C1 C2 C3 -0.3(4)
N1 N2 C3 C2 0.3(4)
C4 N2 C3 C2 -179.3(3)
C1 C2 C3 N2 0.0(4)
C3 N2 C4 C5 -2.0(6)
N1 N2 C4 C5 178.4(3)
C3 N2 C4 C9 178.3(3)
N1 N2 C4 C9 -1.2(4)
C9 C4 C5 C6 0.6(5)
N2 C4 C5 C6 -179.0(3)
C4 C5 C6 C7 -0.9(5)
C5 C6 C7 O1 178.3(3)
C5 C6 C7 C8 0.8(5)
C20 O1 C7 C6 157.5(3)
C20 O1 C7 C8 -25.1(5)
C6 C7 C8 C9 -0.4(5)
O1 C7 C8 C9 -177.6(3)
C5 C4 C9 C8 -0.2(5)
N2 C4 C9 C8 179.4(3)
C5 C4 C9 Rh1 -178.7(3)
N2 C4 C9 Rh1 0.9(4)
C7 C8 C9 C4 0.1(5)
C7 C8 C9 Rh1 178.4(3)
N1 Rh1 C9 C4 -0.3(2)
C11 Rh1 C9 C4 -94.5(3)
C13 Rh1 C9 C4 -165.5(2)
C12 Rh1 C9 C4 -128.3(3)
C10 Rh1 C9 C4 -98.9(4)
C14 Rh1 C9 C4 -175.9(2)
Cl1 Rh1 C9 C4 90.4(2)
N1 Rh1 C9 C8 -178.6(3)
C11 Rh1 C9 C8 87.2(3)
C13 Rh1 C9 C8 16.2(3)
C12 Rh1 C9 C8 53.4(3)
C10 Rh1 C9 C8 82.8(4)
C14 Rh1 C9 C8 5.7(4)
Cl1 Rh1 C9 C8 -87.9(3)
C9 Rh1 C10 C14 -113.3(3)
N1 Rh1 C10 C14 153.9(2)
C11 Rh1 C10 C14 -119.5(3)
C13 Rh1 C10 C14 -36.7(2)
C12 Rh1 C10 C14 -80.2(2)
Cl1 Rh1 C10 C14 56.4(2)
C9 Rh1 C10 C11 6.2(4)
N1 Rh1 C10 C11 -86.6(2)
C13 Rh1 C10 C11 82.8(2)
C12 Rh1 C10 C11 39.3(2)
C14 Rh1 C10 C11 119.5(3)
Cl1 Rh1 C10 C11 175.88(17)
C9 Rh1 C10 C15 122.4(4)
N1 Rh1 C10 C15 29.6(3)
C11 Rh1 C10 C15 116.2(4)
C13 Rh1 C10 C15 -161.0(4)
C12 Rh1 C10 C15 155.5(4)
C14 Rh1 C10 C15 -124.3(4)
Cl1 Rh1 C10 C15 -68.0(3)
C14 C10 C11 C12 -3.9(4)
C15 C10 C11 C12 174.1(3)
Rh1 C10 C11 C12 -64.1(2)
C14 C10 C11 C16 -176.7(3)
C15 C10 C11 C16 1.2(5)
Rh1 C10 C11 C16 123.0(3)
C14 C10 C11 Rh1 60.3(2)
C15 C10 C11 Rh1 -121.8(3)
C9 Rh1 C11 C12 -61.7(2)
N1 Rh1 C11 C12 -143.06(19)
C13 Rh1 C11 C12 37.59(19)
C10 Rh1 C11 C12 115.4(3)
C14 Rh1 C11 C12 80.4(2)
Cl1 Rh1 C11 C12 106.8(3)
C9 Rh1 C11 C10 -177.1(2)
N1 Rh1 C11 C10 101.5(2)
C13 Rh1 C11 C10 -77.8(2)
C12 Rh1 C11 C10 -115.4(3)
C14 Rh1 C11 C10 -35.07(19)
Cl1 Rh1 C11 C10 -8.6(4)
C9 Rh1 C11 C16 59.8(3)
N1 Rh1 C11 C16 -21.6(3)
C13 Rh1 C11 C16 159.0(4)
C12 Rh1 C11 C16 121.4(4)
C10 Rh1 C11 C16 -123.1(4)
C14 Rh1 C11 C16 -158.2(4)
Cl1 Rh1 C11 C16 -131.8(3)
C10 C11 C12 C13 6.5(4)
C16 C11 C12 C13 179.3(3)
Rh1 C11 C12 C13 -60.7(2)
C10 C11 C12 C17 -171.9(3)
C16 C11 C12 C17 0.9(5)
Rh1 C11 C12 C17 120.9(3)
C10 C11 C12 Rh1 67.2(2)
C16 C11 C12 Rh1 -120.0(3)
C9 Rh1 C12 C13 -113.9(2)
N1 Rh1 C12 C13 166.97(18)
C11 Rh1 C12 C13 117.9(3)
C10 Rh1 C12 C13 79.2(2)
C14 Rh1 C12 C13 38.9(2)
Cl1 Rh1 C12 C13 -21.1(3)
C9 Rh1 C12 C11 128.2(2)
N1 Rh1 C12 C11 49.1(2)
C13 Rh1 C12 C11 -117.9(3)
C10 Rh1 C12 C11 -38.66(19)
C14 Rh1 C12 C11 -79.0(2)
Cl1 Rh1 C12 C11 -139.00(17)
C9 Rh1 C12 C17 9.3(3)
N1 Rh1 C12 C17 -69.9(3)
C11 Rh1 C12 C17 -118.9(4)
C13 Rh1 C12 C17 123.2(4)
C10 Rh1 C12 C17 -157.6(4)
C14 Rh1 C12 C17 162.0(4)
Cl1 Rh1 C12 C17 102.1(3)
C11 C12 C13 C14 -6.6(4)
C17 C12 C13 C14 171.7(3)
Rh1 C12 C13 C14 -67.0(2)
C11 C12 C13 C18 -177.5(3)
C17 C12 C13 C18 0.9(6)
Rh1 C12 C13 C18 122.1(4)
C11 C12 C13 Rh1 60.4(2)
C17 C12 C13 Rh1 -121.2(3)
C9 Rh1 C13 C12 74.2(2)
N1 Rh1 C13 C12 -40.2(5)
C11 Rh1 C13 C12 -37.8(2)
C10 Rh1 C13 C12 -80.6(2)
C14 Rh1 C13 C12 -115.1(3)
Cl1 Rh1 C13 C12 166.57(18)
C9 Rh1 C13 C14 -170.7(2)
N1 Rh1 C13 C14 75.0(5)
C11 Rh1 C13 C14 77.3(2)
C12 Rh1 C13 C14 115.1(3)
C10 Rh1 C13 C14 34.52(19)
Cl1 Rh1 C13 C14 -78.3(2)
C9 Rh1 C13 C18 -49.4(3)
N1 Rh1 C13 C18 -163.8(3)
C11 Rh1 C13 C18 -161.5(3)
C12 Rh1 C13 C18 -123.6(4)
C10 Rh1 C13 C18 155.8(3)
C14 Rh1 C13 C18 121.3(4)
Cl1 Rh1 C13 C18 43.0(3)
C11 C10 C14 C13 -0.3(4)
C15 C10 C14 C13 -178.1(3)
Rh1 C10 C14 C13 56.2(2)
C11 C10 C14 C19 179.6(3)
C15 C10 C14 C19 1.8(6)
Rh1 C10 C14 C19 -123.9(3)
C11 C10 C14 Rh1 -56.5(2)
C15 C10 C14 Rh1 125.7(4)
C12 C13 C14 C10 4.3(4)
C18 C13 C14 C10 175.6(3)
Rh1 C13 C14 C10 -59.7(2)
C12 C13 C14 C19 -175.6(3)
C18 C13 C14 C19 -4.3(5)
Rh1 C13 C14 C19 120.4(3)
C12 C13 C14 Rh1 64.0(2)
C18 C13 C14 Rh1 -124.7(3)
C9 Rh1 C14 C10 136.6(2)
N1 Rh1 C14 C10 -37.3(3)
C11 Rh1 C14 C10 37.3(2)
C13 Rh1 C14 C10 120.6(3)
C12 Rh1 C14 C10 81.3(2)
Cl1 Rh1 C14 C10 -131.64(19)
C9 Rh1 C14 C13 16.0(3)
N1 Rh1 C14 C13 -157.87(19)
C11 Rh1 C14 C13 -83.2(2)
C12 Rh1 C14 C13 -39.3(2)
C10 Rh1 C14 C13 -120.6(3)
Cl1 Rh1 C14 C13 107.79(19)
C9 Rh1 C14 C19 -99.4(4)
N1 Rh1 C14 C19 86.7(3)
C11 Rh1 C14 C19 161.4(4)
C13 Rh1 C14 C19 -115.4(4)
C12 Rh1 C14 C19 -154.7(4)
C10 Rh1 C14 C19 124.0(4)
Cl1 Rh1 C14 C19 -7.6(3)
C9A Rh1A N1A C1A 177.1(4)
C13A Rh1A N1A C1A -71.6(6)
C11A Rh1A N1A C1A -64.9(4)
C12A Rh1A N1A C1A -94.7(4)
C14A Rh1A N1A C1A -6.1(4)
C10A Rh1A N1A C1A -26.4(4)
Cl1A Rh1A N1A C1A 89.6(4)
C9A Rh1A N1A N2A -4.5(2)
C13A Rh1A N1A N2A 106.8(4)
C11A Rh1A N1A N2A 113.5(2)
C12A Rh1A N1A N2A 83.7(2)
C14A Rh1A N1A N2A 172.3(2)
C10A Rh1A N1A N2A 152.0(2)
Cl1A Rh1A N1A N2A -92.0(2)
C1A N1A N2A C3A -0.6(4)
Rh1A N1A N2A C3A -179.5(2)
C1A N1A N2A C4A -177.2(3)
Rh1A N1A N2A C4A 3.9(3)
N2A N1A C1A C2A 0.3(4)
Rh1A N1A C1A C2A 178.8(3)
N1A C1A C2A C3A 0.1(4)
N1A N2A C3A C2A 0.7(4)
C4A N2A C3A C2A 176.4(3)
C1A C2A C3A N2A -0.4(4)
C3A N2A C4A C5A 2.1(6)
N1A N2A C4A C5A 177.7(3)
C3A N2A C4A C9A -175.8(3)
N1A N2A C4A C9A -0.2(4)
C9A C4A C5A C6A 1.8(5)
N2A C4A C5A C6A -175.9(3)
C4A C5A C6A C7A 1.7(5)
C20A O1A C7A C6A -4.2(5)
C20A O1A C7A C8A 175.7(3)
C5A C6A C7A O1A 176.7(3)
C5A C6A C7A C8A -3.2(5)
O1A C7A C8A C9A -178.7(3)
C6A C7A C8A C9A 1.2(5)
C7A C8A C9A C4A 2.2(5)
C7A C8A C9A Rh1A 179.7(3)
C5A C4A C9A C8A -3.7(5)
N2A C4A C9A C8A 174.1(3)
C5A C4A C9A Rh1A 178.5(3)
N2A C4A C9A Rh1A -3.7(4)
N1A Rh1A C9A C8A -173.2(3)
C13A Rh1A C9A C8A 23.3(3)
C11A Rh1A C9A C8A 93.8(3)
C12A Rh1A C9A C8A 61.1(3)
C14A Rh1A C9A C8A 10.6(4)
C10A Rh1A C9A C8A 85.7(4)
Cl1A Rh1A C9A C8A -82.8(3)
N1A Rh1A C9A C4A 4.3(2)
C13A Rh1A C9A C4A -159.2(2)
C11A Rh1A C9A C4A -88.7(3)
C12A Rh1A C9A C4A -121.4(3)
C14A Rh1A C9A C4A -171.9(2)
C10A Rh1A C9A C4A -96.9(4)
Cl1A Rh1A C9A C4A 94.6(2)
C9A Rh1A C10A C14A -107.8(3)
N1A Rh1A C10A C14A 156.44(19)
C13A Rh1A C10A C14A -36.9(2)
C11A Rh1A C10A C14A -119.3(3)
C12A Rh1A C10A C14A -80.4(2)
Cl1A Rh1A C10A C14A 59.5(2)
C9A Rh1A C10A C11A 11.5(4)
N1A Rh1A C10A C11A -84.2(2)
C13A Rh1A C10A C11A 82.4(2)
C12A Rh1A C10A C11A 38.9(2)
C14A Rh1A C10A C11A 119.3(3)
Cl1A Rh1A C10A C11A 178.85(17)
C9A Rh1A C10A C15A 128.7(4)
N1A Rh1A C10A C15A 32.9(3)
C13A Rh1A C10A C15A -160.5(3)
C11A Rh1A C10A C15A 117.1(4)
C12A Rh1A C10A C15A 156.0(3)
C14A Rh1A C10A C15A -123.6(4)
Cl1A Rh1A C10A C15A -64.0(3)
C14A C10A C11A C12A -3.5(4)
C15A C10A C11A C12A 174.7(3)
Rh1A C10A C11A C12A -63.6(2)
C14A C10A C11A C16A -176.8(3)
C15A C10A C11A C16A 1.4(5)
Rh1A C10A C11A C16A 123.1(3)
C14A C10A C11A Rh1A 60.0(2)
C15A C10A C11A Rh1A -121.8(3)
C9A Rh1A C11A C12A -58.7(2)
N1A Rh1A C11A C12A -140.21(19)
C13A Rh1A C11A C12A 37.64(19)
C14A Rh1A C11A C12A 80.7(2)
C10A Rh1A C11A C12A 116.1(3)
Cl1A Rh1A C11A C12A 113.8(2)
C9A Rh1A C11A C10A -174.84(19)
N1A Rh1A C11A C10A 103.7(2)
C13A Rh1A C11A C10A -78.5(2)
C12A Rh1A C11A C10A -116.1(3)
C14A Rh1A C11A C10A -35.41(19)
Cl1A Rh1A C11A C10A -2.3(3)
C9A Rh1A C11A C16A 62.9(3)
N1A Rh1A C11A C16A -18.6(3)
C13A Rh1A C11A C16A 159.3(3)
C12A Rh1A C11A C16A 121.6(4)
C14A Rh1A C11A C16A -157.7(3)
C10A Rh1A C11A C16A -122.3(4)
Cl1A Rh1A C11A C16A -124.6(3)
C10A C11A C12A C13A 5.7(4)
C16A C11A C12A C13A 178.9(3)
Rh1A C11A C12A C13A -60.4(2)
C10A C11A C12A C17A -172.4(3)
C16A C11A C12A C17A 0.7(6)
Rh1A C11A C12A C17A 121.4(3)
C10A C11A C12A Rh1A 66.2(2)
C16A C11A C12A Rh1A -120.7(3)
C9A Rh1A C12A C13A -110.8(2)
N1A Rh1A C12A C13A 169.46(18)
C11A Rh1A C12A C13A 117.9(3)
C14A Rh1A C12A C13A 39.00(19)
C10A Rh1A C12A C13A 79.7(2)
Cl1A Rh1A C12A C13A -17.8(3)
C9A Rh1A C12A C11A 131.3(2)
N1A Rh1A C12A C11A 51.5(2)
C13A Rh1A C12A C11A -117.9(3)
C14A Rh1A C12A C11A -78.9(2)
C10A Rh1A C12A C11A -38.27(19)
Cl1A Rh1A C12A C11A -135.75(17)
C9A Rh1A C12A C17A 11.2(3)
N1A Rh1A C12A C17A -68.5(3)
C13A Rh1A C12A C17A 122.0(4)
C11A Rh1A C12A C17A -120.1(4)
C14A Rh1A C12A C17A 161.0(3)
C10A Rh1A C12A C17A -158.3(3)
Cl1A Rh1A C12A C17A 104.2(3)
C11A C12A C13A C14A -5.7(4)
C17A C12A C13A C14A 172.4(3)
Rh1A C12A C13A C14A -66.1(2)
C11A C12A C13A C18A -175.5(3)
C17A C12A C13A C18A 2.6(6)
Rh1A C12A C13A C18A 124.1(4)
C11A C12A C13A Rh1A 60.4(2)
C17A C12A C13A Rh1A -121.5(4)
C9A Rh1A C13A C12A 76.7(2)
N1A Rh1A C13A C12A -30.5(5)
C11A Rh1A C13A C12A -37.78(19)
C14A Rh1A C13A C12A -115.2(3)
C10A Rh1A C13A C12A -80.4(2)
Cl1A Rh1A C13A C12A 169.19(17)
C9A Rh1A C13A C14A -168.06(19)
N1A Rh1A C13A C14A 84.7(4)
C11A Rh1A C13A C14A 77.4(2)
C12A Rh1A C13A C14A 115.2(3)
C10A Rh1A C13A C14A 34.79(19)
Cl1A Rh1A C13A C14A -75.61(19)
C9A Rh1A C13A C18A -46.5(3)
N1A Rh1A C13A C18A -153.8(4)
C11A Rh1A C13A C18A -161.1(4)
C12A Rh1A C13A C18A -123.3(4)
C14A Rh1A C13A C18A 121.5(4)
C10A Rh1A C13A C18A 156.3(4)
Cl1A Rh1A C13A C18A 45.9(3)
C11A C10A C14A C13A 0.0(4)
C15A C10A C14A C13A -178.1(3)
Rh1A C10A C14A C13A 57.1(2)
C11A C10A C14A C19A 179.9(3)
C15A C10A C14A C19A 1.8(6)
Rh1A C10A C14A C19A -122.9(4)
C11A C10A C14A Rh1A -57.1(2)
C15A C10A C14A Rh1A 124.7(4)
C12A C13A C14A C10A 3.6(4)
C18A C13A C14A C10A 173.8(3)
Rh1A C13A C14A C10A -60.3(2)
C12A C13A C14A C19A -176.4(3)
C18A C13A C14A C19A -6.2(5)
Rh1A C13A C14A C19A 119.7(3)
C12A C13A C14A Rh1A 63.9(2)
C18A C13A C14A Rh1A -125.9(3)
C9A Rh1A C14A C10A 140.1(2)
N1A Rh1A C14A C10A -34.5(3)
C13A Rh1A C14A C10A 120.3(3)
C11A Rh1A C14A C10A 37.3(2)
C12A Rh1A C14A C10A 81.1(2)
Cl1A Rh1A C14A C10A -128.49(19)
C9A Rh1A C14A C13A 19.8(3)
N1A Rh1A C14A C13A -154.82(19)
C11A Rh1A C14A C13A -83.0(2)
C12A Rh1A C14A C13A -39.24(19)
C10A Rh1A C14A C13A -120.3(3)
Cl1A Rh1A C14A C13A 111.18(18)
C9A Rh1A C14A C19A -95.6(3)
N1A Rh1A C14A C19A 89.8(3)
C13A Rh1A C14A C19A -115.4(4)
C11A Rh1A C14A C19A 161.6(4)
C12A Rh1A C14A C19A -154.7(4)
C10A Rh1A C14A C19A 124.3(4)
Cl1A Rh1A C14A C19A -4.2(3)
